data_7207634
loop_
_publ_author_name
'Mart\'inez Casado, Francisco Javier'
'Ca\~nadillas-Delgado, Laura'
'Cucinotta, Fabio'
'Guerrero-Mart\'inez, Andr\'es'
'Ramos Riesco, Miguel'
'Marchese, Leonardo'
'Rodr\'iguez Cheda, Jos\'e Antonio'

_publ_section_title
;
 Luminescent lead(ii) complexes: new three-dimensional mixed ligand MOFs
;
_journal_issue 8
_journal_name_full CrystEngComm
_journal_page_first 2660
_journal_paper_doi 10.1039/c2ce06546k
_journal_volume 14
_journal_year 2012
_chemical_formula_moiety 2(Pb+2),4(C4O2H7-),(C10H8N2),(H2O)
_chemical_formula_sum 'C26 H38 N2 O9 Pb2'
_chemical_formula_weight 936.96
_chemical_name_common
;
aqua-4,4'-bipyridine-dilead(II) tetrabutyrate
;
_chemical_name_systematic
;
aqua-4,4'-bipyridine-dilead(II) tetrabutyrate
;
_space_group_IT_number 15
_symmetry_cell_setting monoclinic
_symmetry_space_group_name_Hall '-C 2yc'
_symmetry_space_group_name_H-M 'C 1 2/c 1'
_atom_sites_solution_hydrogens geom
_atom_sites_solution_primary direct
_atom_sites_solution_secondary difmap
_audit_creation_method SHELXL-97
_cell_angle_alpha 90.00
_cell_angle_beta 109.71(3)
_cell_angle_gamma 90.00
_cell_formula_units_Z 4
_cell_length_a 20.300(4)
_cell_length_b 20.143(4)
_cell_length_c 8.1470(16)
_cell_measurement_temperature 298(2)
_cell_volume 3136.2(12)
_computing_cell_refinement 'DENZO-SMN (Otwinowski & Minor, 1997)'
_computing_data_collection 'CCD Server Software Huber'
_computing_data_reduction DENZO-SMN
_computing_molecular_graphics 'Mercury 1.4.2. and ORTEP-3 (Farrugia, 1997)'
_computing_publication_material 'SHELXL-97 (Sheldrick, 1997)'
_computing_structure_refinement 'SHELXL-97 (Sheldrick, 1997)'
_computing_structure_solution 'SHELXS-97 (Sheldrick, 1990)'
_diffrn_ambient_temperature 298(2)
_diffrn_detector_area_resol_mean 9.77
_diffrn_measured_fraction_theta_full 0.991
_diffrn_measured_fraction_theta_max 0.991
_diffrn_measurement_device_type ADSCq210rCCD-HUBER
_diffrn_measurement_method 'f\ scans'
_diffrn_radiation_monochromator Synchrotron
_diffrn_radiation_source Synchrotron
_diffrn_radiation_type Synchrotron
_diffrn_radiation_wavelength 0.73790
_diffrn_reflns_av_R_equivalents 0.1484
_diffrn_reflns_av_sigmaI/netI 0.0542
_diffrn_reflns_limit_h_max 26
_diffrn_reflns_limit_h_min -26
_diffrn_reflns_limit_k_max 26
_diffrn_reflns_limit_k_min -26
_diffrn_reflns_limit_l_max 10
_diffrn_reflns_limit_l_min -10
_diffrn_reflns_number 48620
_diffrn_reflns_theta_full 28.50
_diffrn_reflns_theta_max 28.50
_diffrn_reflns_theta_min 2.21
_exptl_absorpt_coefficient_mu 10.772
_exptl_crystal_colour Colourless
_exptl_crystal_density_diffrn 1.984
_exptl_crystal_density_method 'not measured'
_exptl_crystal_description prism
_exptl_crystal_F_000 1776
_exptl_crystal_size_max 0.080
_exptl_crystal_size_mid 0.050
_exptl_crystal_size_min 0.030
_refine_diff_density_max 1.327
_refine_diff_density_min -2.868
_refine_diff_density_rms 0.222
_refine_ls_extinction_coef 0.0043(2)
_refine_ls_extinction_expression Fc^*^=kFc[1+0.001xFc^2^\l^3^/sin(2\q)]^-1/4^
_refine_ls_extinction_method SHELXL
_refine_ls_goodness_of_fit_ref 1.072
_refine_ls_hydrogen_treatment noref
_refine_ls_matrix_type full
_refine_ls_number_parameters 178
_refine_ls_number_reflns 3528
_refine_ls_number_restraints 1
_refine_ls_restrained_S_all 1.072
_refine_ls_R_factor_all 0.0382
_refine_ls_R_factor_gt 0.0376
_refine_ls_shift/su_max 0.002
_refine_ls_shift/su_mean 0.000
_refine_ls_structure_factor_coef Fsqd
_refine_ls_weighting_details 'calc w=1/[\s^2^(Fo^2^)+(0.0569P)^2^+5.1190P] where P=(Fo^2^+2Fc^2^)/3'
_refine_ls_weighting_scheme calc
_refine_ls_wR_factor_gt 0.0938
_refine_ls_wR_factor_ref 0.0946
_reflns_number_gt 3423
_reflns_number_total 3528
_reflns_threshold_expression >2sigma(I)
_cod_data_source_file c2ce06546k.txt
_cod_data_source_block PbC4_4,4'-bipy_298K
_cod_depositor_comments
;
The following automatic conversions were performed:

'_symmetry_cell_setting' value 'Monoclinic' changed to 'monoclinic'
according to /home/saulius/struct/CIF-dictionaries/cif_core.dic
dictionary named 'cif_core.dic' version 2.4.1 from 2010-06-29.

Automatic conversion script
Id: cif_fix_values 1715 2011-07-08 13:25:40Z adriana 
;
_cod_original_cell_volume 3136.2(11)
_cod_original_sg_symbol_H-M C2/c
_cod_database_code 7207634

loop_
_symmetry_equiv_pos_as_xyz
'x, y, z'
'-x, y, -z+1/2'
'x+1/2, y+1/2, z'
'-x+1/2, y+1/2, -z+1/2'
'-x, -y, -z'
'x, -y, z-1/2'
'-x+1/2, -y+1/2, -z'
'x+1/2, -y+1/2, z-1/2'

loop_
_atom_site_label
_atom_site_type_symbol
_atom_site_fract_x
_atom_site_fract_y
_atom_site_fract_z
_atom_site_U_iso_or_equiv
_atom_site_adp_type
_atom_site_occupancy
_atom_site_symmetry_multiplicity
_atom_site_calc_flag
_atom_site_refinement_flags
N1 N 0.1661(2) 0.1473(2) 1.1371(5) 0.0508(9) Uani 1 1 d .
O2 O 0.1647(2) 0.0178(2) 0.6532(5) 0.0666(10) Uani 1 1 d .
O4 O 0.0141(2) 0.1165(2) 0.5563(4) 0.0623(9) Uani 1 1 d .
O3 O 0.0946(2) 0.17766(18) 0.7419(5) 0.0660(9) Uani 1 1 d .
O1 O 0.2226(2) 0.0848(2) 0.8618(6) 0.0707(11) Uani 1 1 d .
C5 C 0.1610(2) 0.1358(2) 1.2930(6) 0.0496(9) Uani 1 1 d .
H5 H 0.1347 0.0996 1.3053 0.060 Uiso 1 1 calc R
C15 C 0.0432(3) 0.1714(3) 0.6052(6) 0.0531(10) Uani 1 1 d .
C11 C 0.2199(3) 0.0444(3) 0.7411(6) 0.0541(10) Uani 1 1 d .
C1 C 0.2032(5) 0.1989(4) 1.1239(7) 0.103(3) Uani 1 1 d .
H1 H 0.2071 0.2080 1.0156 0.124 Uiso 1 1 calc R
C2 C 0.2368(5) 0.2408(4) 1.2610(7) 0.107(4) Uani 1 1 d .
H2 H 0.2624 0.2769 1.2441 0.128 Uiso 1 1 calc R
C3 C 0.2321(2) 0.2284(2) 1.4234(5) 0.0472(10) Uani 1 1 d .
C4 C 0.1927(2) 0.1745(2) 1.4371(5) 0.0492(9) Uani 1 1 d .
H4 H 0.1875 0.1643 1.5433 0.059 Uiso 1 1 calc R
C16 C 0.0155(5) 0.2335(4) 0.5033(12) 0.112(3) Uani 1 1 d .
H16A H 0.0029 0.2215 0.3812 0.134 Uiso 1 1 calc R
H16B H -0.0279 0.2438 0.5229 0.134 Uiso 1 1 calc R
C12 C 0.2862(4) 0.0298(5) 0.7060(11) 0.100(3) Uani 1 1 d .
H12A H 0.2943 -0.0176 0.7201 0.119 Uiso 1 1 calc R
H12B H 0.2779 0.0399 0.5842 0.119 Uiso 1 1 calc R
C13 C 0.3497(6) 0.0622(8) 0.806(3) 0.179(8) Uani 1 1 d .
H13A H 0.3578 0.0553 0.9287 0.214 Uiso 1 1 calc R
H13B H 0.3449 0.1096 0.7832 0.214 Uiso 1 1 calc R
C17 C 0.0516(12) 0.2915(6) 0.523(3) 0.211(9) Uani 1 1 d D
H17A H 0.0201 0.3228 0.4445 0.253 Uiso 1 1 calc R
H17B H 0.0889 0.2834 0.4761 0.253 Uiso 1 1 calc R
C14 C 0.4118(7) 0.0368(12) 0.762(3) 0.233(9) Uani 1 1 d .
H14A H 0.4534 0.0593 0.8333 0.350 Uiso 1 1 calc R
H14B H 0.4048 0.0450 0.6415 0.350 Uiso 1 1 calc R
H14C H 0.4169 -0.0100 0.7847 0.350 Uiso 1 1 calc R
C18 C 0.0830(14) 0.3265(12) 0.681(4) 0.47(4) Uani 1 1 d D
H18A H 0.1107 0.3623 0.6621 0.705 Uiso 1 1 calc R
H18B H 0.1124 0.2969 0.7675 0.705 Uiso 1 1 calc R
H18C H 0.0472 0.3440 0.7217 0.705 Uiso 1 1 calc R
O1W O 0.0000 -0.0433(2) 0.7500 0.0599(12) Uani 1 2 d S
Pb1 Pb 0.106791(7) 0.069683(7) 0.876075(16) 0.03942(12) Uani 1 1 d .

loop_
_atom_site_aniso_label
_atom_site_aniso_U_11
_atom_site_aniso_U_22
_atom_site_aniso_U_33
_atom_site_aniso_U_23
_atom_site_aniso_U_13
_atom_site_aniso_U_12
N1 0.064(2) 0.058(2) 0.0268(16) -0.0097(15) 0.0114(15) -0.0216(19)
O2 0.062(2) 0.076(2) 0.058(2) -0.0203(19) 0.0159(17) -0.0060(19)
O4 0.074(2) 0.072(2) 0.0395(16) -0.0048(15) 0.0168(15) -0.0082(18)
O3 0.082(2) 0.060(2) 0.0461(18) 0.0066(15) 0.0074(17) -0.0154(18)
O1 0.062(2) 0.087(3) 0.068(3) -0.026(2) 0.028(2) -0.019(2)
C5 0.064(2) 0.047(2) 0.039(2) -0.0087(16) 0.0184(18) -0.0187(19)
C15 0.067(3) 0.058(3) 0.038(2) 0.0096(18) 0.022(2) -0.001(2)
C11 0.056(2) 0.060(3) 0.048(2) -0.002(2) 0.021(2) 0.000(2)
C1 0.165(7) 0.120(5) 0.032(2) -0.029(3) 0.044(3) -0.104(6)
C2 0.173(8) 0.120(6) 0.038(3) -0.031(3) 0.049(4) -0.112(6)
C3 0.062(2) 0.054(2) 0.0258(17) -0.0119(16) 0.0157(16) -0.0241(19)
C4 0.067(2) 0.053(2) 0.0302(18) -0.0039(16) 0.0199(17) -0.018(2)
C16 0.123(7) 0.097(6) 0.100(6) 0.058(5) 0.018(5) 0.009(5)
C12 0.071(4) 0.137(7) 0.099(5) -0.030(5) 0.041(4) 0.004(4)
C13 0.070(6) 0.29(2) 0.180(15) -0.036(11) 0.052(8) -0.015(7)
C17 0.30(2) 0.077(7) 0.207(18) 0.054(8) 0.021(17) 0.006(10)
C14 0.086(8) 0.36(3) 0.27(3) 0.02(2) 0.086(12) -0.012(13)
C18 0.29(3) 0.18(2) 0.99(11) -0.19(5) 0.28(5) -0.07(2)
O1W 0.084(3) 0.043(2) 0.046(2) 0.000 0.012(2) 0.000
Pb1 0.04626(16) 0.04155(16) 0.02688(14) -0.00548(4) 0.00765(9) -0.00719(4)

loop_
_atom_type_symbol
_atom_type_description
_atom_type_scat_dispersion_real
_atom_type_scat_dispersion_imag
_atom_type_scat_source
C C 0.0033 0.0016 'International Tables Vol C Tables 4.2.6.8 and 6.1.1.4'
H H 0.0000 0.0000 'International Tables Vol C Tables 4.2.6.8 and 6.1.1.4'
N N 0.0061 0.0033 'International Tables Vol C Tables 4.2.6.8 and 6.1.1.4'
O O 0.0106 0.0060 'International Tables Vol C Tables 4.2.6.8 and 6.1.1.4'
Pb Pb -3.3944 10.1111 'International Tables Vol C Tables 4.2.6.8 and 6.1.1.4'

loop_
_geom_angle_atom_site_label_1
_geom_angle_atom_site_label_2
_geom_angle_atom_site_label_3
_geom_angle
_geom_angle_site_symmetry_3
C1 N1 C5 116.6(4) .
C1 N1 Pb1 122.2(3) .
C5 N1 Pb1 121.1(3) .
C11 O2 Pb1 87.5(3) .
C15 O3 Pb1 103.9(3) .
C11 O1 Pb1 99.7(3) .
N1 C5 C4 123.6(4) .
N1 C5 H5 118.2 .
C4 C5 H5 118.2 .
O3 C15 O4 122.4(5) .
O3 C15 C16 117.0(6) .
O4 C15 C16 120.6(6) .
O2 C11 O1 121.7(5) .
O2 C11 C12 120.3(5) .
O1 C11 C12 118.0(5) .
N1 C1 C2 124.0(5) .
N1 C1 H1 118.0 .
C2 C1 H1 118.0 .
C3 C2 C1 119.3(5) .
C3 C2 H2 120.4 .
C1 C2 H2 120.4 .
C4 C3 C2 116.8(4) .
C4 C3 C3 121.6(4) 7_558
C2 C3 C3 121.6(5) 7_558
C3 C4 C5 119.7(4) .
C3 C4 H4 120.1 .
C5 C4 H4 120.1 .
C17 C16 C15 124.3(10) .
C17 C16 H16A 106.3 .
C15 C16 H16A 106.3 .
C17 C16 H16B 106.3 .
C15 C16 H16B 106.3 .
H16A C16 H16B 106.4 .
C13 C12 C11 120.0(8) .
C13 C12 H12A 107.3 .
C11 C12 H12A 107.3 .
C13 C12 H12B 107.3 .
C11 C12 H12B 107.3 .
H12A C12 H12B 106.9 .
C12 C13 C14 112.2(14) .
C12 C13 H13A 109.2 .
C14 C13 H13A 109.2 .
C12 C13 H13B 109.2 .
C14 C13 H13B 109.2 .
H13A C13 H13B 107.9 .
C16 C17 C18 126.4(18) .
C16 C17 H17A 105.7 .
C18 C17 H17A 105.7 .
C16 C17 H17B 105.7 .
C18 C17 H17B 105.7 .
H17A C17 H17B 106.2 .
C13 C14 H14A 109.5 .
C13 C14 H14B 109.5 .
H14A C14 H14B 109.5 .
C13 C14 H14C 109.5 .
H14A C14 H14C 109.5 .
H14B C14 H14C 109.5 .
C17 C18 H18A 109.5 .
C17 C18 H18B 109.5 .
H18A C18 H18B 109.5 .
C17 C18 H18C 109.5 .
H18A C18 H18C 109.5 .
H18B C18 H18C 109.5 .
O3 Pb1 O1 79.43(16) .
O3 Pb1 N1 77.03(13) .
O1 Pb1 N1 76.86(14) .
O3 Pb1 O2 92.63(14) .
O1 Pb1 O2 50.25(13) .
N1 Pb1 O2 127.09(14) .

loop_
_geom_bond_atom_site_label_1
_geom_bond_atom_site_label_2
_geom_bond_distance
_geom_bond_site_symmetry_2
N1 C1 1.310(7) .
N1 C5 1.328(6) .
N1 Pb1 2.586(4) .
O2 C11 1.231(6) .
O2 Pb1 2.685(4) .
O4 C15 1.254(6) .
O3 C15 1.249(6) .
O3 Pb1 2.409(4) .
O1 C11 1.263(7) .
O1 Pb1 2.411(4) .
C5 C4 1.375(6) .
C5 H5 0.9300 .
C15 C16 1.502(8) .
C11 C12 1.497(8) .
C1 C2 1.383(7) .
C1 H1 0.9300 .
C2 C3 1.381(6) .
C2 H2 0.9300 .
C3 C4 1.375(6) .
C3 C3 1.493(7) 7_558
C4 H4 0.9300 .
C16 C17 1.360(17) .
C16 H16A 0.9700 .
C16 H16B 0.9700 .
C12 C13 1.428(15) .
C12 H12A 0.9700 .
C12 H12B 0.9700 .
C13 C14 1.51(2) .
C13 H13A 0.9700 .
C13 H13B 0.9700 .
C17 C18 1.420(2) .
C17 H17A 0.9700 .
C17 H17B 0.9700 .
C14 H14A 0.9600 .
C14 H14B 0.9600 .
C14 H14C 0.9600 .
C18 H18A 0.9600 .
C18 H18B 0.9600 .
C18 H18C 0.9600 .
